data_9007654
loop_
_publ_author_name
'King, Jr, H. E.'
'Prewitt, C. T.'

_publ_section_title
;
 High-pressure and high-temperature polymorphism of iron sulfides (FeS)
 Sample: T = 294 K, P = 4.15 GPa, MnP-type structure
 Note: a cell edge altered from value reported
;
_journal_issue 7
_journal_name_full 'Acta Crystallographica, Section B'
_journal_page_first 1877
_journal_page_last 1887
_journal_paper_doi 10.1107/S0567740882007523
_journal_volume 38
_journal_year 1982
_chemical_formula_structural FeS
_chemical_formula_sum 'Fe S'
_space_group_IT_number 62
_symmetry_space_group_name_Hall '-P 2ac 2n'
_symmetry_space_group_name_H-M 'P n m a'
_cell_angle_alpha 90
_cell_angle_beta 90
_cell_angle_gamma 90
_cell_length_a 5.716
_cell_length_b 3.347
_cell_length_c 5.797
_cell_formula_units_Z 4
_cell_volume 110.905
_database_code_amcsd 0009773
_diffrn_ambient_pressure 4.15e+06
_diffrn_ambient_temperature 294
_exptl_crystal_density_diffrn 5.265
_cod_database_code 9007654
_amcsd_formula_title FeS

loop_
_space_group_symop_operation_xyz
x,y,z
x,1/2-y,z
-x,1/2+y,-z
1/2-x,1/2+y,1/2+z
1/2+x,1/2-y,1/2-z
1/2+x,y,1/2-z
1/2-x,-y,1/2+z
-x,-y,-z

loop_
_atom_site_label
_atom_site_fract_x
_atom_site_fract_y
_atom_site_fract_z
_atom_site_U_iso_or_equiv
Fe 0.00800 0.25000 0.20600 0.01381
S 0.22200 0.25000 0.57700 0.00963

loop_
_cod_related_entry_id
_cod_related_entry_database
_cod_related_entry_code
1 AMCSD 0009773
